data_7238928
loop_
_publ_author_name
'Shanmugaraju, Sankarasekaran'
'Jadhav, Harshal'
'Karthik, Rajendran'
'Mukherjee, Partha Sarathi'

_publ_section_title
;
 Electron rich supramolecular polymers as fluorescent sensors for
 nitroaromatics
;
_journal_issue 15
_journal_name_full 'RSC Advances'
_journal_page_first 4940
_journal_paper_doi 10.1039/c3ra23269g
_journal_volume 3
_journal_year 2013
_chemical_compound_source 'see text'
_chemical_formula_moiety 'C36 H34 O4'
_chemical_formula_sum 'C36 H34 O4'
_chemical_formula_weight 530.63
_space_group_IT_number 60
_space_group_name_Hall '-P 2n 2ab'
_space_group_name_H-M_alt 'P b c n'
_symmetry_cell_setting orthorhombic
_symmetry_Int_Tables_number 60
_symmetry_space_group_name_Hall '-P 2n 2ab'
_symmetry_space_group_name_H-M 'P b c n'
_atom_sites_solution_hydrogens geom
_atom_sites_solution_primary direct
_atom_sites_solution_secondary difmap
_cell_angle_alpha 90
_cell_angle_beta 90
_cell_angle_gamma 90
_cell_formula_units_Z 4
_cell_length_a 16.8215(8)
_cell_length_b 24.9185(14)
_cell_length_c 7.4008(4)
_cell_measurement_reflns_used 1218
_cell_measurement_temperature 296
_cell_measurement_theta_max 32.6647
_cell_measurement_theta_min 2.4195
_cell_volume 3102.2(3)
_computing_cell_refinement 'SET4 (de Boer & Duisenberg, 1984)'
_computing_data_collection 'Locally modified CAD4 Software (Enraf-Nonius, 1989)'
_computing_data_reduction 'HELENA (Spek, 1997)'
_computing_publication_material 'PLATON (Spek, 2003)'
_computing_structure_refinement 'SHELXL-97 (Sheldrick, 1997)'
_diffrn_ambient_temperature 296
_diffrn_detector_area_resol_mean 16.0839
_diffrn_measured_fraction_theta_full 0.999
_diffrn_measured_fraction_theta_max 0.999
_diffrn_measurement_device_type 'Xcalibur, Eos, Nova'
_diffrn_measurement_method '\w scans'
_diffrn_radiation_monochromator mirror
_diffrn_radiation_probe x-ray
_diffrn_radiation_source 'Mova (Mo) X-ray Source'
_diffrn_radiation_type MoK\a
_diffrn_radiation_wavelength 0.71073
_diffrn_reflns_av_R_equivalents 0.1727
_diffrn_reflns_av_sigmaI/netI 0.0963
_diffrn_reflns_limit_h_max 19
_diffrn_reflns_limit_h_min -20
_diffrn_reflns_limit_k_max 29
_diffrn_reflns_limit_k_min -29
_diffrn_reflns_limit_l_max 8
_diffrn_reflns_limit_l_min -8
_diffrn_reflns_number 18311
_diffrn_reflns_reduction_process
;
;
_diffrn_reflns_theta_full 24.99
_diffrn_reflns_theta_max 24.99
_diffrn_reflns_theta_min 2.42
_exptl_absorpt_coefficient_mu 0.073
_exptl_absorpt_correction_T_max 0.994
_exptl_absorpt_correction_T_min 0.986
_exptl_absorpt_correction_type multi-scan
_exptl_absorpt_process_details
;
CrysAlisPro, Agilent Technologies,
Version 1.171.35.19 (release 27-10-2011 CrysAlis171 .NET)
(compiled Oct 27 2011,15:02:11)
Empirical absorption correction using spherical harmonics,
implemented in SCALE3 ABSPACK scaling algorithm.
;
_exptl_crystal_colour colourless
_exptl_crystal_density_diffrn 1.136
_exptl_crystal_density_method 'Not Measured'
_exptl_crystal_description plate
_exptl_crystal_F_000 1128
_exptl_crystal_size_max 0.200
_exptl_crystal_size_mid 0.150
_exptl_crystal_size_min 0.080
_refine_diff_density_max 0.308
_refine_diff_density_min -0.248
_refine_diff_density_rms 0.057
_refine_ls_extinction_method none
_refine_ls_goodness_of_fit_ref 0.936
_refine_ls_hydrogen_treatment constr
_refine_ls_matrix_type full
_refine_ls_number_parameters 187
_refine_ls_number_reflns 2734
_refine_ls_number_restraints 0
_refine_ls_restrained_S_all 0.936
_refine_ls_R_factor_all 0.1726
_refine_ls_R_factor_gt 0.0840
_refine_ls_shift/su_max 0.000
_refine_ls_shift/su_mean 0.000
_refine_ls_structure_factor_coef Fsqd
_refine_ls_weighting_details 'calc w=1/[\s^2^(Fo^2^)+(0.1330P)^2^] where P=(Fo^2^+2Fc^2^)/3'
_refine_ls_weighting_scheme calc
_refine_ls_wR_factor_gt 0.2172
_refine_ls_wR_factor_ref 0.2771
_reflns_number_gt 1156
_reflns_number_total 2734
_reflns_threshold_expression I>2\s(I)
_cod_data_source_file c3ra23269g.txt
_cod_data_source_block 3_b
_cod_depositor_comments
;
The following automatic conversions were performed:

data item '_symmetry_cell_setting' value 'Orthorhombic' was changed
to 'orthorhombic' in accordance with the
/home/saulius/struct/COD-crude-data/automatic-downloads/DataCite-retrospective/RSC/depositions/lib/dictionaries/cif_core.dic
dictionary named 'cif_core.dic' version 2.4.2 last updated on
2011-04-26.

Automatic conversion script
Id: cif_fix_values 6909 2019-04-08 15:41:33Z antanas 
;
_cod_database_code 7238928

loop_
_symmetry_equiv_pos_site_id
_symmetry_equiv_pos_as_xyz
1 x,y,z
2 1/2-x,1/2-y,1/2+z
3 1/2+x,1/2-y,-z
4 -x,y,1/2-z
5 -x,-y,-z
6 1/2+x,1/2+y,1/2-z
7 1/2-x,1/2+y,z
8 x,-y,1/2+z

loop_
_atom_site_aniso_label
_atom_site_aniso_U_11
_atom_site_aniso_U_22
_atom_site_aniso_U_33
_atom_site_aniso_U_23
_atom_site_aniso_U_13
_atom_site_aniso_U_12
O31 0.132(4) 0.077(2) 0.186(4) 0.043(3) -0.065(3) -0.025(2)
O50 0.0495(17) 0.0664(19) 0.090(2) 0.0135(16) -0.0014(16) 0.0127(15)
C1 0.043(2) 0.056(2) 0.054(3) -0.0010(19) 0.002(2) 0.011(2)
C2 0.036(2) 0.054(2) 0.042(2) -0.0024(18) 0.0010(17) 0.0016(19)
C3 0.0276(19) 0.053(2) 0.040(2) 0.0016(17) -0.0045(17) -0.0040(17)
C4 0.032(2) 0.048(2) 0.037(2) 0.0009(17) -0.0023(16) -0.0021(16)
C5 0.030(2) 0.063(3) 0.051(2) -0.0007(19) 0.0008(18) -0.004(2)
C6 0.041(2) 0.053(2) 0.051(2) 0.0004(18) 0.0047(19) -0.005(2)
C7 0.039(2) 0.055(3) 0.067(3) 0.005(2) 0.005(2) 0.006(2)
C8 0.074(3) 0.072(3) 0.076(3) 0.012(2) 0.008(3) -0.008(3)
C10 0.047(3) 0.052(2) 0.064(3) 0.0025(19) -0.002(2) 0.009(2)
C11 0.030(2) 0.060(3) 0.054(2) -0.0038(19) 0.0035(19) 0.0001(19)
C20 0.044(3) 0.051(3) 0.056(3) -0.002(2) 0.001(2) 0.004(2)
C21 0.054(3) 0.057(3) 0.076(3) 0.005(2) -0.003(2) 0.004(2)
C22 0.046(3) 0.050(2) 0.046(2) -0.0009(18) -0.0004(19) 0.0009(19)
C23 0.034(2) 0.056(2) 0.036(2) -0.0020(18) 0.0000(16) -0.0007(18)
C25 0.054(3) 0.056(3) 0.117(4) 0.018(3) -0.014(3) -0.003(2)
C51 0.079(4) 0.084(3) 0.085(4) -0.024(3) 0.019(3) 0.008(3)
C103 0.136(7) 0.116(6) 0.358(14) 0.007(7) 0.141(8) -0.025(5)
C105 0.196(8) 0.128(6) 0.163(7) -0.007(5) -0.086(6) -0.069(5)

loop_
_atom_site_label
_atom_site_type_symbol
_atom_site_thermal_displace_type
_atom_site_fract_x
_atom_site_fract_y
_atom_site_fract_z
_atom_site_occupancy
_atom_site_U_iso_or_equiv
_atom_site_calc_flag
_atom_site_refinement_flags
O31 O Uani 0.4462(3) 0.19685(16) 0.6149(6) 1.000 0.132(2) . .
O50 O Uani 0.92308(16) 0.40935(11) 0.3100(4) 1.000 0.0686(11) . .
C1 C Uani 0.5987(2) 0.37776(16) 0.4246(5) 1.000 0.0510(14) . .
C2 C Uani 0.6393(2) 0.42565(14) 0.3949(5) 1.000 0.0440(12) . .
C3 C Uani 0.5999(2) 0.47538(14) 0.4236(4) 1.000 0.0402(11) . .
C4 C Uani 0.5199(2) 0.47550(13) 0.4840(4) 1.000 0.0390(12) . .
C5 C Uani 0.6391(2) 0.52564(15) 0.3944(5) 1.000 0.0480(14) . .
C6 C Uani 0.3993(2) 0.42751(15) 0.5762(5) 1.000 0.0483(12) . .
C7 C Uani 0.8643(2) 0.42658(15) 0.1815(6) 1.000 0.0537(16) . .
C8 C Uani 0.8843(3) 0.48434(17) 0.1334(6) 1.000 0.0740(17) . .
C10 C Uani 0.7846(2) 0.42457(15) 0.2691(5) 1.000 0.0543(16) . .
C11 C Uani 0.7210(2) 0.42401(15) 0.3291(5) 1.000 0.0480(14) . .
C20 C Uani 0.4792(2) 0.32637(17) 0.5024(5) 1.000 0.0503(17) . .
C21 C Uani 0.4438(3) 0.28575(18) 0.5164(6) 1.000 0.0623(17) . .
C22 C Uani 0.5201(2) 0.37699(15) 0.4816(5) 1.000 0.0473(14) . .
C23 C Uani 0.4793(2) 0.42570(15) 0.5147(5) 1.000 0.0420(12) . .
C25 C Uani 0.3971(3) 0.23578(18) 0.5331(7) 1.000 0.0757(19) . .
C51 C Uani 0.8655(3) 0.3911(2) 0.0138(6) 1.000 0.083(2) . .
C103 C Uani 0.3255(4) 0.2454(3) 0.6417(13) 1.000 0.203(6) . .
C105 C Uani 0.3757(4) 0.2137(3) 0.3501(9) 1.000 0.162(4) . .
H1 H Uiso 0.62500 0.34540 0.40570 1.000 0.0610 calc R
H5 H Uiso 0.69160 0.52610 0.35480 1.000 0.0570 calc R
H6 H Uiso 0.37250 0.39540 0.59690 1.000 0.0580 calc R
H8A H Uiso 0.88710 0.50540 0.24170 1.000 0.1110 calc R
H8B H Uiso 0.84370 0.49860 0.05560 1.000 0.1110 calc R
H8C H Uiso 0.93460 0.48550 0.07230 1.000 0.1110 calc R
H10A H Uiso 0.29450 0.21310 0.64730 1.000 0.3050 calc R
H10B H Uiso 0.29460 0.27350 0.58720 1.000 0.3050 calc R
H10C H Uiso 0.34070 0.25590 0.76170 1.000 0.3050 calc R
H10D H Uiso 0.42330 0.20360 0.28710 1.000 0.2430 calc R
H10E H Uiso 0.34790 0.24050 0.28200 1.000 0.2430 calc R
H10F H Uiso 0.34230 0.18270 0.36450 1.000 0.2430 calc R
H31 H Uiso 0.43910 0.19710 0.72450 1.000 0.1980 calc R
H50 H Uiso 0.91800 0.37710 0.32880 1.000 0.1030 calc R
H51A H Uiso 0.91700 0.39290 -0.04160 1.000 0.1240 calc R
H51B H Uiso 0.82600 0.40350 -0.07020 1.000 0.1240 calc R
H51C H Uiso 0.85410 0.35470 0.04760 1.000 0.1240 calc R

loop_
_atom_type_symbol
_atom_type_description
_atom_type_scat_dispersion_real
_atom_type_scat_dispersion_imag
_atom_type_scat_source
O O 0.0106 0.0060 'International Tables Vol C Tables 4.2.6.8 and 6.1.1.4'
H H 0.0000 0.0000 'International Tables Vol C Tables 4.2.6.8 and 6.1.1.4'
C C 0.0033 0.0016 'International Tables Vol C Tables 4.2.6.8 and 6.1.1.4'

loop_
_geom_angle_atom_site_label_1
_geom_angle_atom_site_label_2
_geom_angle_atom_site_label_3
_geom_angle
_geom_angle_site_symmetry_1
_geom_angle_site_symmetry_3
_geom_angle_publ_flag
C25 O31 H31 110.00 . . no
C7 O50 H50 109.00 . . no
C2 C1 C22 121.8(3) . . no
C1 C2 C11 119.4(3) . . no
C1 C2 C3 119.7(3) . . no
C3 C2 C11 120.9(3) . . no
C4 C3 C5 118.9(3) . . no
C2 C3 C4 119.4(3) . . no
C2 C3 C5 121.7(3) . . no
C3 C4 C4 120.3(3) . 5_666 no
C3 C4 C23 120.0(3) . . no
C4 C4 C23 119.7(3) 5_666 . no
C3 C5 C6 120.7(3) . 5_666 no
C5 C6 C23 122.1(3) 5_666 . no
O50 C7 C51 110.9(3) . . yes
C8 C7 C10 109.4(3) . . no
C8 C7 C51 110.8(4) . . no
C10 C7 C51 110.3(3) . . no
O50 C7 C8 106.6(3) . . yes
O50 C7 C10 108.7(3) . . yes
C7 C10 C11 176.5(4) . . no
C2 C11 C10 176.2(4) . . no
C21 C20 C22 177.9(4) . . no
C20 C21 C25 178.2(5) . . no
C1 C22 C23 120.2(3) . . no
C1 C22 C20 119.9(3) . . no
C20 C22 C23 119.9(3) . . no
C4 C23 C22 118.9(3) . . no
C4 C23 C6 118.3(3) . . no
C6 C23 C22 122.8(3) . . no
O31 C25 C103 111.0(5) . . yes
O31 C25 C105 106.0(4) . . yes
C21 C25 C105 111.1(5) . . no
C103 C25 C105 110.9(5) . . no
C21 C25 C103 110.2(5) . . no
O31 C25 C21 107.7(4) . . yes
C2 C1 H1 119.00 . . no
C22 C1 H1 119.00 . . no
C3 C5 H5 120.00 . . no
C6 C5 H5 120.00 5_666 . no
C23 C6 H6 119.00 . . no
C5 C6 H6 119.00 5_666 . no
C7 C8 H8A 109.00 . . no
C7 C8 H8B 109.00 . . no
C7 C8 H8C 110.00 . . no
H8A C8 H8B 109.00 . . no
H8A C8 H8C 110.00 . . no
H8B C8 H8C 109.00 . . no
C7 C51 H51A 109.00 . . no
C7 C51 H51B 109.00 . . no
C7 C51 H51C 109.00 . . no
H51A C51 H51B 109.00 . . no
H51A C51 H51C 110.00 . . no
H51B C51 H51C 110.00 . . no
C25 C103 H10A 109.00 . . no
C25 C103 H10B 109.00 . . no
C25 C103 H10C 109.00 . . no
H10A C103 H10B 110.00 . . no
H10A C103 H10C 109.00 . . no
H10B C103 H10C 109.00 . . no
C25 C105 H10D 109.00 . . no
C25 C105 H10E 110.00 . . no
C25 C105 H10F 109.00 . . no
H10D C105 H10E 110.00 . . no
H10D C105 H10F 109.00 . . no
H10E C105 H10F 109.00 . . no

loop_
_geom_bond_atom_site_label_1
_geom_bond_atom_site_label_2
_geom_bond_distance
_geom_bond_site_symmetry_2
_geom_bond_publ_flag
O31 C25 1.411(7) . yes
O50 C7 1.438(5) . yes
O31 H31 0.8200 . no
O50 H50 0.8200 . no
C1 C22 1.388(5) . no
C1 C2 1.392(5) . no
C2 C3 1.421(5) . no
C2 C11 1.459(5) . no
C3 C4 1.418(5) . no
C3 C5 1.432(5) . no
C4 C23 1.435(5) . no
C4 C4 1.413(5) 5_666 no
C5 C6 1.352(5) 5_666 no
C6 C23 1.421(5) . no
C7 C51 1.524(6) . no
C7 C8 1.520(6) . no
C7 C10 1.490(5) . no
C10 C11 1.158(5) . no
C20 C22 1.445(5) . no
C20 C21 1.179(6) . no
C21 C25 1.477(7) . no
C22 C23 1.416(5) . no
C25 C105 1.506(8) . no
C25 C103 1.468(9) . no
C1 H1 0.9300 . no
C5 H5 0.9300 . no
C6 H6 0.9300 . no
C8 H8A 0.9600 . no
C8 H8B 0.9600 . no
C8 H8C 0.9600 . no
C51 H51A 0.9600 . no
C51 H51B 0.9600 . no
C51 H51C 0.9600 . no
C103 H10A 0.9600 . no
C103 H10B 0.9600 . no
C103 H10C 0.9600 . no
C105 H10D 0.9600 . no
C105 H10E 0.9600 . no
C105 H10F 0.9600 . no

loop_
_geom_contact_atom_site_label_1
_geom_contact_atom_site_label_2
_geom_contact_distance
_geom_contact_site_symmetry_2
_geom_contact_publ_flag
O31 O50 2.732(5) 3_456 no
O31 O31 2.697(7) 4_656 no
O50 O31 2.732(5) 3_556 no
O50 O50 2.736(4) 4_755 no
O31 H50 1.9500 3_456 no
O31 H31 2.2700 4_656 no
O50 H31 2.6800 3_556 no
C2 C6 3.547(5) 4_655 no
C3 C5 3.546(5) 8_565 no
C4 C4 3.528(4) 4_655 no
C5 C3 3.546(5) 8_564 no
C6 C2 3.547(5) 4_655 no
C22 C22 3.494(5) 4_655 no
C23 C23 3.552(5) 4_656 no
C8 H8A 2.9100 8_564 no
C10 H8B 3.0200 8_565 no
C10 H5 3.0400 . no
C11 H5 2.6000 . no
C20 H6 2.5800 . no
C21 H6 3.0400 . no
C25 H50 3.0100 3_456 no
H5 C10 3.0400 . no
H5 C11 2.6000 . no
H6 C20 2.5800 . no
H6 C21 3.0400 . no
H8A C8 2.9100 8_565 no
H8A H8B 2.4400 8_565 no
H8A H8C 2.5800 8_565 no
H8B H51B 2.5600 . no
H8B C10 3.0200 8_564 no
H8B H8A 2.4400 8_564 no
H8C H51A 2.4700 . no
H8C H8C 2.5500 5_765 no
H8C H8A 2.5800 8_564 no
H10A H10F 2.3700 . no
H10A H31 2.5300 . no
H10B H10E 2.5700 . no
H10C H31 2.2300 . no
H10E H10B 2.5700 . no
H10F H10A 2.3700 . no
H31 H10A 2.5300 . no
H31 H10C 2.2300 . no
H31 O50 2.6800 3_456 no
H31 H50 1.9200 3_456 no
H31 H51C 2.5600 3_456 no
H31 O31 2.2700 4_656 no
H31 H31 2.0800 4_656 no
H50 H51C 2.4100 . no
H50 O31 1.9500 3_556 no
H50 C25 3.0100 3_556 no
H50 H31 1.9200 3_556 no
H51A H8C 2.4700 . no
H51B H8B 2.5600 . no
H51C H50 2.4100 . no
H51C H31 2.5600 3_556 no

loop_
_geom_hbond_atom_site_label_D
_geom_hbond_atom_site_label_H
_geom_hbond_atom_site_label_A
_geom_hbond_distance_DH
_geom_hbond_distance_HA
_geom_hbond_distance_DA
_geom_hbond_angle_DHA
_geom_hbond_site_symmetry_A
_geom_hbond_publ_flag
O31 H31 O31 0.8200 2.2700 2.697(7) 113.00 4_656 yes
O50 H50 O31 0.8200 1.9500 2.732(5) 160.00 3_556 yes

loop_
_geom_torsion_atom_site_label_1
_geom_torsion_atom_site_label_2
_geom_torsion_atom_site_label_3
_geom_torsion_atom_site_label_4
_geom_torsion
_geom_torsion_site_symmetry_1
_geom_torsion_site_symmetry_3
_geom_torsion_site_symmetry_4
_geom_torsion_publ_flag
C22 C1 C2 C3 0.1(5) . . . no
C22 C1 C2 C11 -177.9(3) . . . no
C2 C1 C22 C20 177.1(3) . . . no
C2 C1 C22 C23 -1.3(6) . . . no
C1 C2 C3 C4 0.7(5) . . . no
C1 C2 C3 C5 -179.8(3) . . . no
C11 C2 C3 C4 178.7(3) . . . no
C11 C2 C3 C5 -1.8(5) . . . no
C2 C3 C4 C23 -0.3(5) . . . no
C2 C3 C4 C4 179.0(3) . . 5_666 no
C5 C3 C4 C23 -179.9(3) . . . no
C5 C3 C4 C4 -0.5(4) . . 5_666 no
C2 C3 C5 C6 -179.5(3) . . 5_666 no
C4 C3 C5 C6 0.0(5) . . 5_666 no
C3 C4 C23 C6 179.7(3) . . . no
C3 C4 C23 C22 -0.8(5) . . . no
C4 C4 C23 C6 0.3(5) 5_666 . . no
C4 C4 C23 C22 179.9(3) 5_666 . . no
C3 C4 C4 C3 180.0(3) . 5_666 5_666 no
C3 C4 C4 C23 0.7(5) . 5_666 5_666 no
C23 C4 C4 C3 -0.7(5) . 5_666 5_666 no
C23 C4 C4 C23 -180.0(3) . 5_666 5_666 no
C3 C5 C6 C23 0.4(6) . 5_666 5_666 no
C5 C6 C23 C4 0.2(5) 5_666 . . no
C5 C6 C23 C22 -179.4(4) 5_666 . . no
C1 C22 C23 C4 1.5(5) . . . no
C1 C22 C23 C6 -178.9(4) . . . no
C20 C22 C23 C4 -176.8(3) . . . no
C20 C22 C23 C6 2.8(6) . . . no
